data_7222712
loop_
_publ_author_name
'Eisenmann, B.'
'Schaefer, H.'
'Jordan, H.'

_publ_section_title
;
 Zintlphasen mit konplexen Anionen: Ge2 P4(6-)- bzw. Si2 As4(6-)-
 Kettenverbaenden im Ca3 Ge2 P4 und Sr3 Ge2 P4 bzw. Ba3 Si2 As4
;
_journal_name_full
;
Zeitschrift fuer Naturforschung, Teil B. Anorganische Chemie, Organische 
Chemie (33,1978-41,1986)
;
_journal_page_first 1564
_journal_page_last 1568
_journal_volume 37
_journal_year 1982
_chemical_formula_sum 'As4 Ba3 Si2'
_chemical_name_systematic 'Ba3 (Si2 As4)'
_space_group_IT_number 15
_symmetry_space_group_name_Hall '-C 2yc'
_symmetry_space_group_name_H-M 'C 1 2/c 1'
_cell_angle_alpha 90
_cell_angle_beta 122.45
_cell_angle_gamma 90
_cell_formula_units_Z 4
_cell_length_a 9.538
_cell_length_b 17.425
_cell_length_c 7.701
_cell_volume 1080.059
_citation_journal_id_ASTM ZNBAD2
_cod_data_source_file Eisenmann_ZNBAD2_1982_190.cif
_cod_data_source_block As4Ba3Si2
_cod_database_code 7222712

loop_
_symmetry_equiv_pos_as_xyz
x,y,z
-x,y,-z+1/2
-x,-y,-z
x,-y,z-1/2
x+1/2,y+1/2,z
-x+1/2,y+1/2,-z+1/2
-x+1/2,-y+1/2,-z
x+1/2,-y+1/2,z-1/2

loop_
_atom_site_label
_atom_site_type_symbol
_atom_site_fract_x
_atom_site_fract_y
_atom_site_fract_z
_atom_site_occupancy
_atom_site_U_iso_or_equiv
Ba1 Ba+2 0.5 0.3098 0.25 1 0.0
Si1 Si+3 0.1483 0.3185 0.3435 1 0.0
Ba3 Ba+2 0.5 0.4436 0.75 1 0.0
As1 As-3 0.2465 0.1983 0.296 1 0.0
Ba2 Ba+2 0.5 0.0659 0.25 1 0.0
As2 As-3 0.2602 0.0726 0.7458 1 0.0
